data_4020244
loop_
_publ_author_name
'Ying Cheng'
'Qing Zhu'
'Quan Song Li'
'Otto Meth-Cohn'

_journal_name_full 'Journal of Organic Chemistry'
_journal_page_first 4840
_journal_page_last 4846
_journal_paper_doi 10.1021/jo0501792
_journal_volume 70
_journal_year 2005
_chemical_formula_sum 'C24 H22 Cl4 O6'
_chemical_formula_weight 548.22
_space_group_IT_number 2
_symmetry_cell_setting triclinic
_symmetry_space_group_name_Hall '-P 1'
_symmetry_space_group_name_H-M 'P -1'
_cell_angle_alpha 67.00(3)
_cell_angle_beta 78.30(3)
_cell_angle_gamma 86.13(3)
_cell_formula_units_Z 2
_cell_length_a 8.2829(17)
_cell_length_b 12.724(3)
_cell_length_c 13.209(3)
_cell_measurement_temperature 293(2)
_cell_volume 1254.8(4)
_diffrn_ambient_temperature 293(2)
_exptl_crystal_density_diffrn 1.451
_cod_depositor_comments
;
The following automatic conversions were performed:
'_symmetry_cell_setting' value 'Triclinic' changed to 'triclinic'
according to '/home/saulius/struct/CIF-dictionaries/cif_core.dic'
dictionary named 'cif_core.dic' version 2.4.1 from 2010-06-29.

Automatic conversion script
Id: cif_fix_enum 1527 2010-12-29 10:47:43Z saulius 
;
_cod_database_code 4020244

loop_
_symmetry_equiv_pos_as_xyz
'x, y, z'
'-x, -y, -z'

loop_
_atom_site_label
_atom_site_type_symbol
_atom_site_fract_x
_atom_site_fract_y
_atom_site_fract_z
_atom_site_U_iso_or_equiv
_atom_site_adp_type
_atom_site_occupancy
_atom_site_symmetry_multiplicity
_atom_site_calc_flag
_atom_site_refinement_flags
_atom_site_disorder_assembly
_atom_site_disorder_group
Cl1 Cl 0.75326(11) 0.45168(8) 0.48664(7) 0.0672(3) Uani 1 1 d . . .
Cl2 Cl 0.29107(10) 0.45075(7) 0.14010(7) 0.0599(2) Uani 1 1 d . . .
Cl3 Cl 0.63065(9) -0.03132(7) 0.17364(7) 0.0606(2) Uani 1 1 d . . .
Cl4 Cl -0.07829(10) -0.25285(7) 0.57703(8) 0.0682(3) Uani 1 1 d . . .
O1 O 0.5711(2) 0.34806(17) 0.12932(15) 0.0478(5) Uani 1 1 d . . .
O2 O 0.0913(3) 0.3264(2) 0.0649(2) 0.0722(7) Uani 1 1 d . . .
O3 O 0.1770(3) 0.15944(19) 0.0607(2) 0.0622(6) Uani 1 1 d . . .
O4 O 0.6858(3) 0.1385(2) -0.05988(18) 0.0694(7) Uani 1 1 d . . .
O5 O 0.5123(3) 0.28382(18) -0.10590(15) 0.0563(5) Uani 1 1 d . . .
O6 O 0.4372(2) 0.07853(16) 0.27667(15) 0.0475(5) Uani 1 1 d . . .
C1 C 0.7345(3) 0.4507(2) 0.1882(2) 0.0434(6) Uani 1 1 d . . .
H1A H 0.7888 0.4853 0.1142 0.052 Uiso 1 1 calc R . .
C2 C 0.7807(3) 0.4762(2) 0.2720(3) 0.0470(7) Uani 1 1 d . . .
C3 C 0.6955(3) 0.4217(2) 0.3806(2) 0.0432(6) Uani 1 1 d . . .
C4 C 0.5696(3) 0.3424(2) 0.4101(2) 0.0424(6) Uani 1 1 d . . .
C5 C 0.5266(3) 0.3196(2) 0.3247(2) 0.0422(6) Uani 1 1 d . . .
H5A H 0.4425 0.2674 0.3407 0.051 Uiso 1 1 calc R . .
C6 C 0.6085(3) 0.3744(2) 0.2161(2) 0.0396(6) Uani 1 1 d . . .
C7 C 0.4121(3) 0.3433(2) 0.1219(2) 0.0387(6) Uani 1 1 d . . .
C8 C 0.3626(3) 0.2609(2) 0.0955(2) 0.0363(5) Uani 1 1 d . . .
C9 C 0.4845(3) 0.1727(2) 0.0822(2) 0.0363(6) Uani 1 1 d . . .
C10 C 0.5068(3) 0.0833(2) 0.1726(2) 0.0412(6) Uani 1 1 d . . .
C11 C 0.3171(3) -0.0054(2) 0.3447(2) 0.0381(6) Uani 1 1 d . . .
C12 C 0.2289(3) -0.0599(2) 0.3010(2) 0.0399(6) Uani 1 1 d . . .
H12A H 0.2516 -0.0451 0.2247 0.048 Uiso 1 1 calc R . .
C13 C 0.1049(3) -0.1378(2) 0.3734(2) 0.0424(6) Uani 1 1 d . . .
C14 C 0.0771(3) -0.1567(2) 0.4858(2) 0.0431(6) Uani 1 1 d . . .
C15 C 0.1649(3) -0.1021(2) 0.5305(2) 0.0432(6) Uani 1 1 d . . .
C16 C 0.2877(3) -0.0244(2) 0.4565(2) 0.0430(6) Uani 1 1 d . . .
H16A H 0.3493 0.0144 0.4828 0.052 Uiso 1 1 calc R . .
C17 C 0.9160(4) 0.5623(3) 0.2415(3) 0.0683(9) Uani 1 1 d . . .
H17A H 0.9338 0.5696 0.3080 0.102 Uiso 1 1 calc R . .
H17B H 0.8850 0.6349 0.1907 0.102 Uiso 1 1 calc R . .
H17C H 1.0156 0.5375 0.2062 0.102 Uiso 1 1 calc R . .
C18 C 0.4814(4) 0.2818(3) 0.5287(2) 0.0595(8) Uani 1 1 d . . .
H18A H 0.5263 0.3065 0.5774 0.089 Uiso 1 1 calc R . .
H18B H 0.4955 0.2009 0.5503 0.089 Uiso 1 1 calc R . .
H18C H 0.3662 0.2991 0.5343 0.089 Uiso 1 1 calc R . .
C19 C 0.1966(3) 0.2561(3) 0.0727(2) 0.0443(6) Uani 1 1 d . . .
C20 C 0.0211(5) 0.1404(4) 0.0396(4) 0.0851(12) Uani 1 1 d . . .
H20A H 0.0211 0.0678 0.0332 0.128 Uiso 1 1 calc R . .
H20B H 0.0021 0.1998 -0.0289 0.128 Uiso 1 1 calc R . .
H20C H -0.0647 0.1409 0.1004 0.128 Uiso 1 1 calc R . .
C21 C 0.5736(3) 0.1926(2) -0.0332(2) 0.0429(6) Uani 1 1 d . . .
C22 C 0.5899(5) 0.3190(3) -0.2228(2) 0.0677(9) Uani 1 1 d . . .
H22A H 0.5370 0.3861 -0.2666 0.102 Uiso 1 1 calc R . .
H22B H 0.5796 0.2587 -0.2477 0.102 Uiso 1 1 calc R . .
H22C H 0.7045 0.3356 -0.2317 0.102 Uiso 1 1 calc R . .
C23 C 0.0053(4) -0.1963(3) 0.3268(3) 0.0611(8) Uani 1 1 d . . .
H23A H -0.0748 -0.2465 0.3865 0.092 Uiso 1 1 calc R . .
H23B H 0.0772 -0.2397 0.2914 0.092 Uiso 1 1 calc R . .
H23C H -0.0500 -0.1401 0.2727 0.092 Uiso 1 1 calc R . .
C24 C 0.1331(4) -0.1229(3) 0.6527(2) 0.0631(9) Uani 1 1 d . . .
H24A H 0.0470 -0.1793 0.6923 0.095 Uiso 1 1 calc R . .
H24B H 0.1001 -0.0530 0.6622 0.095 Uiso 1 1 calc R . .
H24C H 0.2320 -0.1497 0.6818 0.095 Uiso 1 1 calc R . .

loop_
_atom_site_aniso_label
_atom_site_aniso_U_11
_atom_site_aniso_U_22
_atom_site_aniso_U_33
_atom_site_aniso_U_23
_atom_site_aniso_U_13
_atom_site_aniso_U_12
Cl1 0.0865(6) 0.0771(6) 0.0634(5) -0.0459(5) -0.0365(4) 0.0174(4)
Cl2 0.0752(5) 0.0535(5) 0.0615(5) -0.0324(4) -0.0190(4) 0.0119(4)
Cl3 0.0556(5) 0.0477(4) 0.0685(5) -0.0152(4) -0.0063(4) 0.0047(3)
Cl4 0.0502(5) 0.0608(5) 0.0691(5) -0.0096(4) 0.0133(4) -0.0081(3)
O1 0.0441(11) 0.0632(13) 0.0460(11) -0.0331(10) -0.0017(8) -0.0118(9)
O2 0.0505(13) 0.0811(17) 0.0988(19) -0.0449(15) -0.0275(12) 0.0125(12)
O3 0.0573(13) 0.0575(13) 0.0809(15) -0.0265(12) -0.0297(11) -0.0101(10)
O4 0.0621(14) 0.0885(17) 0.0502(13) -0.0271(12) -0.0002(10) 0.0194(12)
O5 0.0747(14) 0.0577(13) 0.0287(10) -0.0142(9) -0.0006(9) 0.0080(10)
O6 0.0623(12) 0.0427(11) 0.0341(10) -0.0119(8) -0.0021(8) -0.0162(9)
C1 0.0487(16) 0.0424(15) 0.0411(15) -0.0171(12) -0.0082(11) -0.0073(11)
C2 0.0506(16) 0.0414(15) 0.0577(18) -0.0240(14) -0.0203(13) 0.0027(12)
C3 0.0544(16) 0.0422(15) 0.0440(15) -0.0243(13) -0.0222(12) 0.0146(12)
C4 0.0454(15) 0.0435(15) 0.0393(14) -0.0174(12) -0.0110(11) 0.0123(11)
C5 0.0421(14) 0.0429(15) 0.0420(15) -0.0186(12) -0.0030(11) -0.0036(11)
C6 0.0455(14) 0.0416(14) 0.0367(14) -0.0195(12) -0.0081(10) -0.0040(11)
C7 0.0436(15) 0.0421(14) 0.0288(13) -0.0138(11) -0.0022(10) -0.0040(10)
C8 0.0389(13) 0.0402(14) 0.0282(12) -0.0116(11) -0.0047(9) -0.0043(10)
C9 0.0352(13) 0.0407(14) 0.0350(13) -0.0152(11) -0.0065(10) -0.0087(10)
C10 0.0385(14) 0.0408(14) 0.0456(15) -0.0186(13) -0.0038(11) -0.0090(10)
C11 0.0405(14) 0.0316(13) 0.0374(14) -0.0089(11) -0.0057(10) -0.0004(10)
C12 0.0417(14) 0.0389(14) 0.0356(13) -0.0113(11) -0.0068(10) 0.0019(10)
C13 0.0349(14) 0.0395(14) 0.0524(17) -0.0174(13) -0.0086(11) 0.0030(10)
C14 0.0337(13) 0.0362(14) 0.0456(15) -0.0066(12) 0.0019(11) 0.0057(10)
C15 0.0446(15) 0.0412(15) 0.0347(14) -0.0103(12) -0.0007(11) 0.0132(11)
C16 0.0486(15) 0.0403(15) 0.0406(15) -0.0164(12) -0.0100(11) 0.0054(11)
C17 0.071(2) 0.063(2) 0.079(2) -0.0317(19) -0.0169(18) -0.0196(17)
C18 0.066(2) 0.067(2) 0.0407(16) -0.0188(15) -0.0073(14) 0.0118(16)
C19 0.0451(16) 0.0513(17) 0.0342(14) -0.0132(12) -0.0075(11) -0.0051(12)
C20 0.066(2) 0.091(3) 0.105(3) -0.031(2) -0.036(2) -0.028(2)
C21 0.0417(15) 0.0519(17) 0.0395(15) -0.0223(13) -0.0061(11) -0.0051(12)
C22 0.097(3) 0.068(2) 0.0307(15) -0.0175(15) 0.0020(15) 0.0012(18)
C23 0.0503(18) 0.065(2) 0.070(2) -0.0258(17) -0.0120(15) -0.0117(14)
C24 0.069(2) 0.072(2) 0.0377(16) -0.0174(16) -0.0005(14) 0.0192(16)

loop_
_geom_bond_atom_site_label_1
_geom_bond_atom_site_label_2
_geom_bond_distance
_geom_bond_site_symmetry_2
_geom_bond_publ_flag
Cl1 C3 1.747(3) . ?
Cl2 C7 1.705(3) . ?
Cl3 C10 1.723(3) . ?
Cl4 C14 1.742(3) . ?
O1 C7 1.347(3) . ?
O1 C6 1.408(3) . ?
O2 C19 1.196(4) . ?
O3 C19 1.324(4) . ?
O3 C20 1.430(4) . ?
O4 C21 1.196(3) . ?
O5 C21 1.332(4) . ?
O5 C22 1.447(3) . ?
O6 C10 1.357(3) . ?
O6 C11 1.404(3) . ?
C1 C6 1.367(3) . ?
C1 C2 1.394(4) . ?
C2 C3 1.384(4) . ?
C2 C17 1.503(4) . ?
C3 C4 1.388(4) . ?
C4 C5 1.384(4) . ?
C4 C18 1.500(4) . ?
C5 C6 1.375(4) . ?
C7 C8 1.338(3) . ?
C8 C19 1.477(4) . ?
C8 C9 1.497(4) . ?
C9 C10 1.324(4) . ?
C9 C21 1.482(4) . ?
C11 C16 1.372(4) . ?
C11 C12 1.378(4) . ?
C12 C13 1.397(4) . ?
C13 C14 1.381(4) . ?
C13 C23 1.503(4) . ?
C14 C15 1.386(4) . ?
C15 C16 1.395(4) . ?
C15 C24 1.500(4) . ?

loop_
_cod_related_entry_id
_cod_related_entry_database
_cod_related_entry_code
1 ChemSpider 30658444
